data_2207248
loop_
_publ_author_name
'Kumar, Rishi'
'Sagar, Ram'
'Shaw, Arun K.'
'Maulik, Prakas R.'

_publ_section_title
;
 Neridienone A, a pregnane from the roots of <i>Nerium oleander</i>
;
_journal_coeditor_code HG6249
_journal_issue 11
_journal_name_full 'Acta Crystallographica Section E'
_journal_page_first o3905
_journal_page_last o3907
_journal_paper_doi 10.1107/S1600536805034446
_journal_volume 61
_journal_year 2005
_chemical_formula_iupac 'C21 H26 O3'
_chemical_formula_moiety 'C21 H26 O3'
_chemical_formula_sum 'C21 H26 O3'
_chemical_formula_weight 326.42
_chemical_melting_point 477
_chemical_name_common 'Neridienone A'
_chemical_name_systematic
;
12\b-hydroxypregna-4,6,16-triene-3,20-dienone
;
_space_group_IT_number 4
_symmetry_cell_setting monoclinic
_symmetry_space_group_name_Hall 'P 2yb'
_symmetry_space_group_name_H-M 'P 1 21 1'
_atom_sites_solution_hydrogens geom
_atom_sites_solution_primary direct
_atom_sites_solution_secondary difmap
_cell_angle_alpha 90.00
_cell_angle_beta 99.730(10)
_cell_angle_gamma 90.00
_cell_formula_units_Z 2
_cell_length_a 11.585(2)
_cell_length_b 6.2420(10)
_cell_length_c 12.313(2)
_cell_measurement_reflns_used 44
_cell_measurement_temperature 293(2)
_cell_measurement_theta_max 12.49
_cell_measurement_theta_min 4.8
_cell_volume 877.6(3)
_computing_cell_refinement XSCANS
_computing_data_collection 'XSCANS (Siemens, 1996)'
_computing_data_reduction XSCANS
_computing_molecular_graphics 'PLATON (Spek, 2003)'
_computing_publication_material SHELXTL
_computing_structure_refinement SHELXTL
_computing_structure_solution 'SHELXTL (Bruker, 1997)'
_diffrn_ambient_temperature 293(2)
_diffrn_measured_fraction_theta_full 0.997
_diffrn_measured_fraction_theta_max 0.997
_diffrn_measurement_device_type 'Bruker P4'
_diffrn_measurement_method \q/2\q
_diffrn_radiation_monochromator graphite
_diffrn_radiation_source 'fine-focus sealed tube'
_diffrn_radiation_type MoK\a
_diffrn_radiation_wavelength 0.71073
_diffrn_reflns_av_R_equivalents 0.0000
_diffrn_reflns_av_sigmaI/netI 0.0421
_diffrn_reflns_limit_h_max 13
_diffrn_reflns_limit_h_min -13
_diffrn_reflns_limit_k_max 7
_diffrn_reflns_limit_k_min 0
_diffrn_reflns_limit_l_max 14
_diffrn_reflns_limit_l_min 0
_diffrn_reflns_number 1704
_diffrn_reflns_theta_full 25.00
_diffrn_reflns_theta_max 25.00
_diffrn_reflns_theta_min 2.23
_diffrn_standards_decay_% 0
_diffrn_standards_interval_count 97
_diffrn_standards_interval_time 60
_diffrn_standards_number 3
_exptl_absorpt_coefficient_mu 0.081
_exptl_absorpt_correction_type none
_exptl_crystal_colour colourless
_exptl_crystal_density_diffrn 1.235
_exptl_crystal_density_method 'not measured'
_exptl_crystal_description block
_exptl_crystal_F_000 352
_exptl_crystal_size_max 0.325
_exptl_crystal_size_mid 0.25
_exptl_crystal_size_min 0.225
_refine_diff_density_max 0.140
_refine_diff_density_min -0.191
_refine_ls_extinction_method none
_refine_ls_goodness_of_fit_ref 1.080
_refine_ls_hydrogen_treatment constr
_refine_ls_matrix_type full
_refine_ls_number_parameters 221
_refine_ls_number_reflns 1704
_refine_ls_number_restraints 1
_refine_ls_restrained_S_all 1.080
_refine_ls_R_factor_all 0.0667
_refine_ls_R_factor_gt 0.0435
_refine_ls_shift/su_max 0.000
_refine_ls_shift/su_mean 0.000
_refine_ls_structure_factor_coef Fsqd
_refine_ls_weighting_details 'calc w = 1/[\s^2^(Fo^2^)+(0.0456P)^2^+0.0311P] where P = (Fo^2^+2Fc^2^)/3'
_refine_ls_weighting_scheme calc
_refine_ls_wR_factor_gt 0.0878
_refine_ls_wR_factor_ref 0.0969
_reflns_number_gt 1302
_reflns_number_total 1704
_reflns_threshold_expression I>2\s(I)
_cod_data_source_file hg6249.cif
_cod_data_source_block I
_cod_original_sg_symbol_H-M 'P 21'
_cod_database_code 2207248
_cod_database_fobs_code 2207248

loop_
_symmetry_equiv_pos_as_xyz
'x, y, z'
'-x, y+1/2, -z'

loop_
_atom_site_label
_atom_site_fract_x
_atom_site_fract_y
_atom_site_fract_z
_atom_site_U_iso_or_equiv
_atom_site_adp_type
_atom_site_calc_flag
_atom_site_refinement_flags
_atom_site_occupancy
_atom_site_type_symbol
C1 -0.2665(3) 0.6037(7) 0.6694(3) 0.0586(10) Uani d . 1 C
H1A -0.2749 0.5518 0.7419 0.070 Uiso calc R 1 H
H1B -0.2294 0.4914 0.6331 0.070 Uiso calc R 1 H
C2 -0.3886(3) 0.6472(8) 0.6030(3) 0.0701(12) Uani d . 1 C
H2A -0.4330 0.5148 0.5942 0.084 Uiso calc R 1 H
H2B -0.4298 0.7476 0.6429 0.084 Uiso calc R 1 H
C3 -0.3805(3) 0.7368(7) 0.4924(3) 0.0602(10) Uani d . 1 C
C4 -0.2839(3) 0.8827(7) 0.4878(2) 0.0552(9) Uani d . 1 C
H4 -0.2833 0.9584 0.4228 0.066 Uiso calc R 1 H
C5 -0.1950(3) 0.9150(6) 0.5722(2) 0.0441(8) Uani d . 1 C
C10 -0.1873(3) 0.7995(5) 0.6825(2) 0.0419(8) Uani d . 1 C
C6 -0.0996(3) 1.0596(6) 0.5611(2) 0.0528(9) Uani d . 1 C
H6 -0.1097 1.1532 0.5014 0.063 Uiso calc R 1 H
C7 0.0011(3) 1.0667(6) 0.6306(2) 0.0494(9) Uani d . 1 C
H7 0.0578 1.1645 0.6176 0.059 Uiso calc R 1 H
C8 0.0274(3) 0.9234(5) 0.7294(2) 0.0384(7) Uani d . 1 C
H8 0.0177 1.0055 0.7952 0.046 Uiso calc R 1 H
C9 -0.0577(3) 0.7322(6) 0.7177(2) 0.0370(7) Uani d . 1 C
H9 -0.0384 0.6469 0.6563 0.044 Uiso calc R 1 H
C14 0.1507(2) 0.8297(6) 0.7464(2) 0.0387(7) Uani d . 1 C
H14 0.1499 0.7262 0.6865 0.046 Uiso calc R 1 H
C13 0.1811(2) 0.6964(5) 0.8538(2) 0.0356(7) Uani d . 1 C
C12 0.0943(3) 0.5078(5) 0.8426(2) 0.0406(8) Uani d . 1 C
H12 0.1081 0.4191 0.7804 0.049 Uiso calc R 1 H
C11 -0.0319(3) 0.5870(6) 0.8192(2) 0.0434(8) Uani d . 1 C
H11A -0.0484 0.6651 0.8829 0.052 Uiso calc R 1 H
H11B -0.0839 0.4643 0.8083 0.052 Uiso calc R 1 H
C15 0.2593(3) 0.9658(7) 0.7448(3) 0.0582(10) Uani d . 1 C
H15A 0.2671 1.0070 0.6704 0.070 Uiso calc R 1 H
H15B 0.2594 1.0930 0.7900 0.070 Uiso calc R 1 H
C16 0.3522(3) 0.8116(7) 0.7929(3) 0.0575(10) Uani d . 1 C
H16 0.4306 0.8252 0.7859 0.069 Uiso calc R 1 H
C17 0.3105(3) 0.6511(6) 0.8474(2) 0.0439(8) Uani d . 1 C
C20 0.3824(3) 0.4779(7) 0.9051(3) 0.0537(9) Uani d . 1 C
C21 0.5034(3) 0.4408(9) 0.8791(3) 0.0762(13) Uani d . 1 C
H21A 0.5363 0.3142 0.9164 0.114 Uiso calc R 1 H
H21B 0.5522 0.5618 0.9033 0.114 Uiso calc R 1 H
H21C 0.4988 0.4229 0.8011 0.114 Uiso calc R 1 H
C18 0.1770(3) 0.8254(6) 0.9597(2) 0.0452(8) Uani d . 1 C
H18A 0.2117 0.7428 1.0226 0.068 Uiso calc R 1 H
H18B 0.0971 0.8571 0.9650 0.068 Uiso calc R 1 H
H18C 0.2197 0.9567 0.9576 0.068 Uiso calc R 1 H
C19 -0.2265(3) 0.9603(7) 0.7655(2) 0.0596(10) Uani d . 1 C
H19A -0.1790 1.0869 0.7692 0.089 Uiso calc R 1 H
H19B -0.2177 0.8953 0.8371 0.089 Uiso calc R 1 H
H19C -0.3072 0.9979 0.7415 0.089 Uiso calc R 1 H
O1 -0.4507(2) 0.6911(6) 0.4097(2) 0.0830(9) Uani d . 1 O
O2 0.3450(2) 0.3618(5) 0.9718(2) 0.0701(8) Uani d . 1 O
O3 0.10374(19) 0.3752(4) 0.93719(18) 0.0582(7) Uani d . 1 O
H3 0.1724 0.3411 0.9571 0.087 Uiso calc R 1 H

loop_
_atom_site_aniso_label
_atom_site_aniso_U_11
_atom_site_aniso_U_22
_atom_site_aniso_U_33
_atom_site_aniso_U_12
_atom_site_aniso_U_13
_atom_site_aniso_U_23
C1 0.048(2) 0.063(3) 0.061(2) -0.005(2) -0.0011(15) 0.009(2)
C2 0.045(2) 0.078(3) 0.083(2) -0.011(2) 0.0021(18) 0.006(2)
C3 0.0439(19) 0.068(3) 0.065(2) 0.015(2) -0.0004(17) -0.014(2)
C4 0.053(2) 0.065(2) 0.0463(16) 0.011(2) 0.0028(15) -0.0007(19)
C5 0.0484(18) 0.047(2) 0.0358(14) 0.0053(18) 0.0049(14) -0.0003(16)
C10 0.0466(17) 0.0405(19) 0.0383(15) 0.0007(17) 0.0065(13) -0.0006(16)
C6 0.062(2) 0.055(2) 0.0408(16) 0.002(2) 0.0052(15) 0.0136(17)
C7 0.060(2) 0.046(2) 0.0415(16) -0.009(2) 0.0073(15) 0.0073(16)
C8 0.0494(18) 0.0307(17) 0.0346(14) -0.0025(16) 0.0056(13) 0.0016(14)
C9 0.0429(16) 0.0360(17) 0.0319(13) 0.0008(15) 0.0054(12) -0.0013(13)
C14 0.0425(17) 0.0395(19) 0.0351(14) -0.0060(17) 0.0090(12) -0.0004(15)
C13 0.0401(16) 0.0346(18) 0.0316(14) 0.0026(16) 0.0045(12) 0.0004(14)
C12 0.0492(18) 0.0366(19) 0.0342(14) -0.0003(17) 0.0023(13) 0.0040(15)
C11 0.0453(19) 0.0377(18) 0.0471(17) -0.0058(17) 0.0074(13) 0.0049(16)
C15 0.054(2) 0.065(3) 0.0574(18) -0.010(2) 0.0147(16) 0.016(2)
C16 0.0429(19) 0.072(3) 0.0585(18) -0.005(2) 0.0120(16) 0.002(2)
C17 0.0408(18) 0.048(2) 0.0434(16) 0.0013(18) 0.0072(14) -0.0043(17)
C20 0.049(2) 0.059(2) 0.0510(18) 0.000(2) 0.0009(16) -0.008(2)
C21 0.050(2) 0.087(3) 0.090(3) 0.009(2) 0.0064(18) -0.007(3)
C18 0.0518(18) 0.047(2) 0.0361(14) 0.0014(18) 0.0047(13) -0.0051(16)
C19 0.065(2) 0.067(3) 0.0473(17) 0.012(2) 0.0119(16) -0.001(2)
O1 0.0580(15) 0.103(2) 0.0780(16) 0.0086(18) -0.0176(13) -0.0222(18)
O2 0.0585(15) 0.0721(19) 0.0770(16) 0.0100(15) 0.0034(13) 0.0207(16)
O3 0.0560(14) 0.0475(15) 0.0693(14) 0.0010(14) 0.0051(11) 0.0248(13)

loop_
_atom_type_symbol
_atom_type_description
_atom_type_scat_dispersion_real
_atom_type_scat_dispersion_imag
_atom_type_scat_source
C C 0.0033 0.0016 'International Tables Vol C Tables 4.2.6.8 and 6.1.1.4'
H H 0.0000 0.0000 'International Tables Vol C Tables 4.2.6.8 and 6.1.1.4'
N N 0.0061 0.0033 'International Tables Vol C Tables 4.2.6.8 and 6.1.1.4'
O O 0.0106 0.0060 'International Tables Vol C Tables 4.2.6.8 and 6.1.1.4'
S S 0.1246 0.1234 'International Tables Vol C Tables 4.2.6.8 and 6.1.1.4'

loop_
_geom_angle_atom_site_label_1
_geom_angle_atom_site_label_2
_geom_angle_atom_site_label_3
_geom_angle
C10 C1 C2 113.6(3)
C10 C1 H1A 108.8
C2 C1 H1A 108.9
C10 C1 H1B 108.9
C2 C1 H1B 108.8
H1A C1 H1B 107.7
C3 C2 C1 111.0(3)
C3 C2 H2A 109.4
C1 C2 H2A 109.4
C3 C2 H2B 109.4
C1 C2 H2B 109.4
H2A C2 H2B 108.0
O1 C3 C4 121.5(4)
O1 C3 C2 122.5(4)
C4 C3 C2 116.1(3)
C5 C4 C3 123.8(3)
C5 C4 H4 118.1
C3 C4 H4 118.1
C4 C5 C6 121.0(3)
C4 C5 C10 122.5(3)
C6 C5 C10 116.5(2)
C1 C10 C5 109.9(2)
C1 C10 C9 110.5(3)
C5 C10 C9 106.6(2)
C1 C10 C19 110.5(3)
C5 C10 C19 107.5(3)
C9 C10 C19 111.7(2)
C7 C6 C5 124.1(3)
C7 C6 H6 118.0
C5 C6 H6 118.0
C6 C7 C8 122.7(3)
C6 C7 H7 118.7
C8 C7 H7 118.7
C7 C8 C14 113.4(2)
C7 C8 C9 110.3(2)
C14 C8 C9 106.6(2)
C7 C8 H8 108.8
C14 C8 H8 108.8
C9 C8 H8 108.8
C11 C9 C8 110.4(2)
C11 C9 C10 115.8(2)
C8 C9 C10 113.0(3)
C11 C9 H9 105.6
C8 C9 H9 105.6
C10 C9 H9 105.6
C15 C14 C8 122.8(3)
C15 C14 C13 104.0(2)
C8 C14 C13 113.3(2)
C15 C14 H14 105.1
C8 C14 H14 105.1
C13 C14 H14 105.1
C18 C13 C12 111.2(2)
C18 C13 C17 108.0(2)
C12 C13 C17 118.8(3)
C18 C13 C14 114.0(3)
C12 C13 C14 106.5(2)
C17 C13 C14 97.9(2)
O3 C12 C11 106.4(2)
O3 C12 C13 114.5(2)
C11 C12 C13 111.1(3)
O3 C12 H12 108.2
C11 C12 H12 108.2
C13 C12 H12 108.2
C12 C11 C9 113.3(2)
C12 C11 H11A 108.9
C9 C11 H11A 108.9
C12 C11 H11B 108.9
C9 C11 H11B 108.9
H11A C11 H11B 107.7
C16 C15 C14 100.2(3)
C16 C15 H15A 111.7
C14 C15 H15A 111.7
C16 C15 H15B 111.7
C14 C15 H15B 111.7
H15A C15 H15B 109.5
C17 C16 C15 112.6(3)
C17 C16 H16 123.7
C15 C16 H16 123.7
C16 C17 C20 124.6(3)
C16 C17 C13 108.9(3)
C20 C17 C13 125.9(3)
O2 C20 C17 121.4(3)
O2 C20 C21 119.8(4)
C17 C20 C21 118.7(4)
C20 C21 H21A 109.5
C20 C21 H21B 109.5
H21A C21 H21B 109.5
C20 C21 H21C 109.5
H21A C21 H21C 109.5
H21B C21 H21C 109.5
C13 C18 H18A 109.5
C13 C18 H18B 109.5
H18A C18 H18B 109.5
C13 C18 H18C 109.5
H18A C18 H18C 109.5
H18B C18 H18C 109.5
C10 C19 H19A 109.5
C10 C19 H19B 109.5
H19A C19 H19B 109.5
C10 C19 H19C 109.5
H19A C19 H19C 109.5
H19B C19 H19C 109.5
C12 O3 H3 109.5

loop_
_geom_bond_atom_site_label_1
_geom_bond_atom_site_label_2
_geom_bond_distance
C1 C10 1.521(5)
C1 C2 1.533(4)
C1 H1A 0.9700
C1 H1B 0.9700
C2 C3 1.489(5)
C2 H2A 0.9700
C2 H2B 0.9700
C3 O1 1.224(4)
C3 C4 1.452(5)
C4 C5 1.349(4)
C4 H4 0.9300
C5 C6 1.452(5)
C5 C10 1.527(4)
C10 C9 1.549(4)
C10 C19 1.554(5)
C6 C7 1.327(4)
C6 H6 0.9300
C7 C8 1.499(4)
C7 H7 0.9300
C8 C14 1.525(4)
C8 C9 1.539(4)
C8 H8 0.9800
C9 C11 1.532(4)
C9 H9 0.9800
C14 C15 1.521(4)
C14 C13 1.551(4)
C14 H14 0.9800
C13 C18 1.540(4)
C13 C12 1.539(4)
C13 C17 1.541(4)
C12 O3 1.418(3)
C12 C11 1.524(4)
C12 H12 0.9800
C11 H11A 0.9700
C11 H11B 0.9700
C15 C16 1.490(5)
C15 H15A 0.9700
C15 H15B 0.9700
C16 C17 1.341(5)
C16 H16 0.9300
C17 C20 1.472(5)
C20 O2 1.228(4)
C20 C21 1.508(5)
C21 H21A 0.9600
C21 H21B 0.9600
C21 H21C 0.9600
C18 H18A 0.9600
C18 H18B 0.9600
C18 H18C 0.9600
C19 H19A 0.9600
C19 H19B 0.9600
C19 H19C 0.9600
O3 H3 0.8200

loop_
_geom_hbond_atom_site_label_D
_geom_hbond_atom_site_label_H
_geom_hbond_atom_site_label_A
_geom_hbond_site_symmetry_A
_geom_hbond_distance_DH
_geom_hbond_distance_HA
_geom_hbond_distance_DA
_geom_hbond_angle_DHA
C2 H2A O1 2_446 0.97 2.42 3.391(5) 174
O3 H3 O2 . 0.82 1.98 2.756(3) 157

loop_
_geom_torsion_atom_site_label_1
_geom_torsion_atom_site_label_2
_geom_torsion_atom_site_label_3
_geom_torsion_atom_site_label_4
_geom_torsion
C10 C1 C2 C3 56.0(5)
C1 C2 C3 O1 143.4(4)
C1 C2 C3 C4 -36.5(5)
O1 C3 C4 C5 -170.2(4)
C2 C3 C4 C5 9.8(5)
C3 C4 C5 C6 178.5(3)
C3 C4 C5 C10 0.0(5)
C2 C1 C10 C5 -45.4(4)
C2 C1 C10 C9 -162.8(3)
C2 C1 C10 C19 73.1(4)
C4 C5 C10 C1 18.0(4)
C6 C5 C10 C1 -160.5(3)
C4 C5 C10 C9 137.8(3)
C6 C5 C10 C9 -40.7(4)
C4 C5 C10 C19 -102.3(4)
C6 C5 C10 C19 79.1(3)
C4 C5 C6 C7 -165.6(4)
C10 C5 C6 C7 13.0(5)
C5 C6 C7 C8 0.1(5)
C6 C7 C8 C14 136.8(3)
C6 C7 C8 C9 17.3(4)
C7 C8 C9 C11 -179.4(2)
C14 C8 C9 C11 57.1(3)
C7 C8 C9 C10 -47.9(3)
C14 C8 C9 C10 -171.4(2)
C1 C10 C9 C11 -52.8(4)
C5 C10 C9 C11 -172.2(3)
C19 C10 C9 C11 70.7(4)
C1 C10 C9 C8 178.5(2)
C5 C10 C9 C8 59.1(3)
C19 C10 C9 C8 -58.0(3)
C7 C8 C14 C15 49.2(4)
C9 C8 C14 C15 170.8(2)
C7 C8 C14 C13 175.4(3)
C9 C8 C14 C13 -63.1(3)
C15 C14 C13 C18 74.6(3)
C8 C14 C13 C18 -61.0(3)
C15 C14 C13 C12 -162.4(3)
C8 C14 C13 C12 62.0(3)
C15 C14 C13 C17 -39.1(3)
C8 C14 C13 C17 -174.8(3)
C18 C13 C12 O3 -51.2(3)
C17 C13 C12 O3 75.1(3)
C14 C13 C12 O3 -175.9(2)
C18 C13 C12 C11 69.4(3)
C17 C13 C12 C11 -164.3(2)
C14 C13 C12 C11 -55.3(3)
O3 C12 C11 C9 -179.4(3)
C13 C12 C11 C9 55.3(3)
C8 C9 C11 C12 -55.9(3)
C10 C9 C11 C12 174.1(3)
C8 C14 C15 C16 166.1(2)
C13 C14 C15 C16 36.0(3)
C14 C15 C16 C17 -18.6(4)
C15 C16 C17 C20 -178.8(3)
C15 C16 C17 C13 -6.9(4)
C18 C13 C17 C16 -89.9(3)
C12 C13 C17 C16 142.3(3)
C14 C13 C17 C16 28.6(3)
C18 C13 C17 C20 81.8(4)
C12 C13 C17 C20 -46.0(4)
C14 C13 C17 C20 -159.7(3)
C16 C17 C20 O2 164.7(3)
C13 C17 C20 O2 -5.8(5)
C16 C17 C20 C21 -16.6(5)
C13 C17 C20 C21 172.9(3)

loop_
_cod_related_entry_id
_cod_related_entry_database
_cod_related_entry_code
1 ChemSpider 21180128
